data_7223566
loop_
_publ_author_name
'Han, Shan-Shan'
'Shi, Lu-Lu'
'Li, Ke'
'Zhao, Shan'
'Li, Bao-Long'
'Wu, Bing'

_publ_section_title
;
 Syntheses, structures and luminescence of a series of coordination
 polymers constructed with 4-substituted 1,2,4-triazole and biscarboxylate
 co-ligands
;
_journal_issue 129
_journal_name_full 'RSC Adv.'
_journal_page_first 107166
_journal_paper_doi 10.1039/C5RA19936K
_journal_volume 5
_journal_year 2015
_chemical_formula_sum 'C35 H30.5 Cd2 N6 O10.25'
_chemical_formula_weight 923.95
_chemical_name_systematic
; 
 ? 
;
_space_group_IT_number 14
_symmetry_cell_setting monoclinic
_symmetry_Int_Tables_number 14
_symmetry_space_group_name_Hall '-P 2yab'
_symmetry_space_group_name_H-M 'P 1 21/a 1'
_atom_sites_solution_hydrogens geom
_atom_sites_solution_primary direct
_atom_sites_solution_secondary difmap
_audit_creation_method SHELXL-97
_audit_update_record
;
2015-08-25 deposited with the CCDC.
2015-12-03 downloaded from the CCDC.
;
_cell_angle_alpha 90.00
_cell_angle_beta 118.020(5)
_cell_angle_gamma 90.00
_cell_formula_units_Z 4
_cell_length_a 16.095(3)
_cell_length_b 16.492(3)
_cell_length_c 16.308(3)
_cell_measurement_reflns_used 13243
_cell_measurement_temperature 293(2)
_cell_measurement_theta_max 25.3
_cell_measurement_theta_min 3.1
_cell_volume 3821.4(12)
_computing_cell_refinement CrystalClear
_computing_data_collection CrystalClear
_computing_data_reduction CrystalStructure
_computing_molecular_graphics 'Bruker SHELXTL'
_computing_publication_material 'Bruker SHELXTL'
_computing_structure_refinement 'SHELXL-97 (Sheldrick, 1997)'
_computing_structure_solution 'SHELXS-97 (Sheldrick, 1990)'
_diffrn_ambient_temperature 293(2)
_diffrn_detector_area_resol_mean 7.31
_diffrn_measured_fraction_theta_full 0.986
_diffrn_measured_fraction_theta_max 0.986
_diffrn_measurement_device_type 'Rigaku Mercury CCD'
_diffrn_measurement_method \w
_diffrn_radiation_monochromator graphite
_diffrn_radiation_source 'fine-focus sealed tube'
_diffrn_radiation_type MoK\a
_diffrn_radiation_wavelength 0.71070
_diffrn_reflns_av_R_equivalents 0.0757
_diffrn_reflns_av_sigmaI/netI 0.0573
_diffrn_reflns_limit_h_max 19
_diffrn_reflns_limit_h_min -18
_diffrn_reflns_limit_k_max 19
_diffrn_reflns_limit_k_min -18
_diffrn_reflns_limit_l_max 19
_diffrn_reflns_limit_l_min -19
_diffrn_reflns_number 35577
_diffrn_reflns_theta_full 25.35
_diffrn_reflns_theta_max 25.35
_diffrn_reflns_theta_min 3.09
_diffrn_standards_decay_% 0
_diffrn_standards_interval_count 0
_diffrn_standards_interval_time 0
_diffrn_standards_number 0
_exptl_absorpt_coefficient_mu 1.176
_exptl_absorpt_correction_T_max 0.7988
_exptl_absorpt_correction_T_min 0.6506
_exptl_absorpt_correction_type multi-scan
_exptl_absorpt_process_details 'Jacobson, R. (1998) Private communication'
_exptl_crystal_colour colorless
_exptl_crystal_density_diffrn 1.606
_exptl_crystal_density_method 'not measured'
_exptl_crystal_description block
_exptl_crystal_F_000 1842
_exptl_crystal_size_max 0.40
_exptl_crystal_size_mid 0.30
_exptl_crystal_size_min 0.20
_refine_diff_density_max 1.888
_refine_diff_density_min -0.974
_refine_diff_density_rms 0.133
_refine_ls_extinction_method none
_refine_ls_goodness_of_fit_ref 1.132
_refine_ls_hydrogen_treatment mixed
_refine_ls_matrix_type full
_refine_ls_number_parameters 503
_refine_ls_number_reflns 6890
_refine_ls_number_restraints 3
_refine_ls_restrained_S_all 1.131
_refine_ls_R_factor_all 0.0799
_refine_ls_R_factor_gt 0.0658
_refine_ls_shift/su_max 0.000
_refine_ls_shift/su_mean 0.000
_refine_ls_structure_factor_coef Fsqd
_refine_ls_weighting_details 'calc w=1/[\s^2^(Fo^2^)+(0.0890P)^2^+2.9400P] where P=(Fo^2^+2Fc^2^)/3'
_refine_ls_weighting_scheme calc
_refine_ls_wR_factor_gt 0.1595
_refine_ls_wR_factor_ref 0.1686
_reflns_number_gt 5907
_reflns_number_total 6890
_reflns_threshold_expression >2sigma(I)
_cod_data_source_file c5ra19936k2.cif
_cod_data_source_block cd-btpm-meip
_cod_depositor_comments
;
The following automatic conversions were performed:

'_symmetry_cell_setting' value 'Monoclinic' changed to 'monoclinic'
according to
/usr/data/users/saulius/crontab/automatic-downloads/rss-feeds/RSC/lib/dictionaries/cif_core.dic
dictionary named 'cif_core.dic' version 2.4.2 from 2011-04-26.

'_exptl_absorpt_correction_type' value 'Multi-scan' changed to
'multi-scan' according to
/usr/data/users/saulius/crontab/automatic-downloads/rss-feeds/RSC/lib/dictionaries/cif_core.dic
dictionary named 'cif_core.dic' version 2.4.2 from 2011-04-26.

Automatic conversion script
Id: cif_fix_values 4268 2015-11-12 08:31:59Z antanas 
;
_cod_original_cell_volume 3821.4(13)
_cod_original_sg_symbol_H-M P21/a
_cod_original_formula_sum 'C35 H30.50 Cd2 N6 O10.25'
_cod_database_code 7223566

loop_
_symmetry_equiv_pos_as_xyz
'x, y, z'
'-x+1/2, y+1/2, -z'
'-x, -y, -z'
'x-1/2, -y-1/2, z'

loop_
_atom_site_label
_atom_site_type_symbol
_atom_site_fract_x
_atom_site_fract_y
_atom_site_fract_z
_atom_site_U_iso_or_equiv
_atom_site_adp_type
_atom_site_occupancy
_atom_site_symmetry_multiplicity
_atom_site_calc_flag
_atom_site_refinement_flags
Cd1 Cd -0.16475(3) 0.27358(3) 0.17587(3) 0.03289(17) Uani 1 1 d .
Cd2 Cd 0.10988(3) 0.30290(3) 0.29048(3) 0.03208(17) Uani 1 1 d .
O1 O -0.0290(3) 0.3787(3) 0.2089(3) 0.0468(12) Uani 1 1 d .
O2 O -0.1769(3) 0.3931(3) 0.1059(4) 0.0531(13) Uani 1 1 d .
O3 O -0.2668(3) 0.6228(3) -0.1380(3) 0.0504(13) Uani 1 1 d .
O4 O -0.1998(4) 0.7316(3) -0.0564(4) 0.0525(13) Uani 1 1 d .
O5 O -0.2511(3) 0.3094(3) 0.2501(3) 0.0424(11) Uani 1 1 d .
O6 O -0.2796(4) 0.2896(3) 0.3690(4) 0.0514(13) Uani 1 1 d .
O7 O -0.1970(4) 0.5002(3) 0.6134(3) 0.0576(14) Uani 1 1 d .
O8 O -0.1512(4) 0.6195(3) 0.5845(4) 0.0596(14) Uani 1 1 d .
O9 O 0.2099(3) 0.3914(3) 0.2736(3) 0.0424(11) Uani 1 1 d D
H1W H 0.221(5) 0.408(3) 0.228(3) 0.051 Uiso 1 1 d D
H2W H 0.212(5) 0.437(2) 0.304(4) 0.051 Uiso 1 1 d D
N1 N -0.0646(4) 0.2246(3) 0.3187(4) 0.0361(12) Uani 1 1 d .
N2 N 0.0315(4) 0.2330(3) 0.3617(3) 0.0368(13) Uani 1 1 d .
N3 N -0.0082(4) 0.1655(3) 0.4521(4) 0.0384(13) Uani 1 1 d .
N4 N 0.0248(4) 0.2222(3) 1.1550(4) 0.0339(12) Uani 1 1 d .
N5 N -0.0704(4) 0.2192(4) 1.1121(4) 0.0418(14) Uani 1 1 d .
N6 N -0.0192(3) 0.1534(3) 1.0282(3) 0.0346(12) Uani 1 1 d .
C1 C -0.0046(6) -0.0353(4) 0.7400(4) 0.0475(17) Uani 1 1 d .
H1A H 0.0517 -0.0685 0.7660 0.057 Uiso 1 1 calc R
H1B H -0.0587 -0.0711 0.7119 0.057 Uiso 1 1 calc R
C2 C -0.0038(5) 0.0196(4) 0.6668(4) 0.0389(15) Uani 1 1 d .
C3 C 0.0749(5) 0.0278(5) 0.6548(5) 0.0521(19) Uani 1 1 d .
H3A H 0.1295 0.0002 0.6946 0.063 Uiso 1 1 calc R
C4 C 0.0754(5) 0.0760(5) 0.5854(5) 0.0522(19) Uani 1 1 d .
H4A H 0.1290 0.0801 0.5776 0.063 Uiso 1 1 calc R
C5 C -0.0046(5) 0.1171(4) 0.5288(4) 0.0374(15) Uani 1 1 d .
C6 C -0.0846(5) 0.1128(5) 0.5393(5) 0.054(2) Uani 1 1 d .
H6A H -0.1379 0.1430 0.5018 0.065 Uiso 1 1 calc R
C7 C -0.0829(6) 0.0622(5) 0.6075(5) 0.061(2) Uani 1 1 d .
H7A H -0.1373 0.0567 0.6135 0.073 Uiso 1 1 calc R
C8 C -0.0089(5) 0.0137(4) 0.8176(4) 0.0413(16) Uani 1 1 d .
C9 C 0.0696(5) 0.0492(6) 0.8846(5) 0.059(2) Uani 1 1 d .
H9A H 0.1268 0.0421 0.8844 0.071 Uiso 1 1 calc R
C10 C 0.0659(6) 0.0957(6) 0.9531(5) 0.063(2) Uani 1 1 d .
H10A H 0.1201 0.1206 0.9980 0.075 Uiso 1 1 calc R
C11 C -0.0170(5) 0.1052(4) 0.9548(4) 0.0358(14) Uani 1 1 d .
C12 C -0.0961(6) 0.0710(6) 0.8889(5) 0.063(2) Uani 1 1 d .
H12A H -0.1531 0.0787 0.8895 0.076 Uiso 1 1 calc R
C13 C -0.0925(5) 0.0250(5) 0.8211(5) 0.059(2) Uani 1 1 d .
H13A H -0.1472 0.0007 0.7764 0.071 Uiso 1 1 calc R
C14 C -0.0865(4) 0.1843(4) 0.3739(4) 0.0346(14) Uani 1 1 d .
H14A H -0.1473 0.1703 0.3612 0.042 Uiso 1 1 calc R
C15 C 0.0641(5) 0.1976(4) 0.4411(5) 0.0425(16) Uani 1 1 d .
H15A H 0.1274 0.1944 0.4845 0.051 Uiso 1 1 calc R
C16 C 0.0546(5) 0.1827(4) 1.1043(4) 0.0401(16) Uani 1 1 d .
H16A H 0.1174 0.1759 1.1188 0.048 Uiso 1 1 calc R
C17 C -0.0970(5) 0.1773(5) 1.0360(5) 0.0457(17) Uani 1 1 d .
H17A H -0.1590 0.1655 0.9936 0.055 Uiso 1 1 calc R
C18 C -0.0711(5) 0.4913(4) 0.1038(5) 0.0402(16) Uani 1 1 d .
C19 C -0.1422(5) 0.5350(4) 0.0337(4) 0.0392(15) Uani 1 1 d .
H19A H -0.2035 0.5154 0.0070 0.047 Uiso 1 1 calc R
C20 C -0.1243(4) 0.6063(4) 0.0029(4) 0.0394(15) Uani 1 1 d .
C21 C -0.0316(5) 0.6327(5) 0.0387(5) 0.0529(19) Uani 1 1 d .
H21A H -0.0195 0.6816 0.0180 0.063 Uiso 1 1 calc R
C22 C 0.0448(5) 0.5875(5) 0.1055(5) 0.057(2) Uani 1 1 d .
C23 C 0.0200(5) 0.5183(4) 0.1377(5) 0.0458(17) Uani 1 1 d .
H23A H 0.0677 0.4886 0.1848 0.055 Uiso 1 1 calc R
C24 C -0.0933(5) 0.4164(4) 0.1415(4) 0.0403(16) Uani 1 1 d .
C25 C -0.2018(5) 0.6565(4) -0.0700(5) 0.0381(15) Uani 1 1 d .
C26 C 0.1447(6) 0.6128(7) 0.1398(7) 0.084(3) Uani 1 1 d .
H26A H 0.1857 0.5744 0.1850 0.126 Uiso 1 1 calc R
H26B H 0.1542 0.6655 0.1677 0.126 Uiso 1 1 calc R
H26C H 0.1586 0.6147 0.0886 0.126 Uiso 1 1 calc R
C27 C -0.1963(4) 0.4084(4) 0.3712(4) 0.0370(15) Uani 1 1 d .
C28 C -0.2009(5) 0.4375(4) 0.4484(4) 0.0376(15) Uani 1 1 d .
H28A H -0.2304 0.4067 0.4749 0.045 Uiso 1 1 calc R
C29 C -0.1624(5) 0.5116(4) 0.4868(5) 0.0463(17) Uani 1 1 d .
C30 C -0.1154(5) 0.5555(4) 0.4484(5) 0.0522(19) Uani 1 1 d .
H30A H -0.0882 0.6050 0.4748 0.063 Uiso 1 1 calc R
C31 C -0.1077(6) 0.5277(5) 0.3716(6) 0.057(2) Uani 1 1 d .
C32 C -0.1506(5) 0.4540(4) 0.3335(5) 0.0429(16) Uani 1 1 d .
H32A H -0.1485 0.4348 0.2809 0.051 Uiso 1 1 calc R
C33 C -0.2445(4) 0.3301(4) 0.3283(4) 0.0356(15) Uani 1 1 d .
C34 C -0.1700(5) 0.5453(4) 0.5683(5) 0.0441(17) Uani 1 1 d .
C35 C -0.0581(8) 0.5748(6) 0.3291(7) 0.082(3) Uani 1 1 d .
H35A H -0.0317 0.6233 0.3645 0.123 Uiso 1 1 calc R
H35B H -0.1020 0.5891 0.2664 0.123 Uiso 1 1 calc R
H35C H -0.0086 0.5423 0.3290 0.123 Uiso 1 1 calc R
O10 O 0.2273(5) 0.6644(5) 0.3802(5) 0.068(2) Uani 0.75 1 d P
O11 O 0.1582(14) 0.7223(12) 0.3684(17) 0.060(6) Uani 0.25 1 d P
O12 O -0.1989(15) 0.7329(19) 0.1266(16) 0.081(9) Uani 0.25 1 d P

loop_
_atom_site_aniso_label
_atom_site_aniso_U_11
_atom_site_aniso_U_22
_atom_site_aniso_U_33
_atom_site_aniso_U_23
_atom_site_aniso_U_13
_atom_site_aniso_U_12
Cd1 0.0350(3) 0.0355(3) 0.0289(3) -0.00005(18) 0.0156(2) 0.00066(18)
Cd2 0.0363(3) 0.0327(3) 0.0283(3) -0.00149(17) 0.0161(2) -0.00170(18)
O1 0.054(3) 0.042(3) 0.040(3) 0.012(2) 0.018(2) 0.012(2)
O2 0.048(3) 0.050(3) 0.061(3) 0.010(2) 0.024(3) -0.004(2)
O3 0.040(3) 0.067(3) 0.040(3) 0.005(2) 0.016(2) 0.008(2)
O4 0.059(3) 0.043(3) 0.053(3) 0.015(2) 0.023(3) 0.008(2)
O5 0.038(2) 0.048(3) 0.045(3) -0.017(2) 0.023(2) -0.004(2)
O6 0.064(3) 0.055(3) 0.050(3) -0.015(2) 0.039(3) -0.023(3)
O7 0.086(4) 0.049(3) 0.050(3) -0.020(2) 0.042(3) -0.019(3)
O8 0.089(4) 0.050(3) 0.051(3) -0.019(2) 0.043(3) -0.018(3)
O9 0.044(3) 0.042(3) 0.049(3) 0.004(2) 0.029(2) -0.001(2)
N1 0.031(3) 0.046(3) 0.034(3) -0.001(2) 0.018(3) -0.002(2)
N2 0.035(3) 0.051(4) 0.023(3) -0.002(2) 0.013(2) -0.001(2)
N3 0.046(3) 0.042(3) 0.033(3) -0.001(2) 0.024(3) -0.004(3)
N4 0.034(3) 0.042(3) 0.027(3) -0.007(2) 0.016(2) -0.004(2)
N5 0.031(3) 0.060(4) 0.037(3) -0.011(3) 0.017(3) -0.003(3)
N6 0.036(3) 0.043(3) 0.026(3) -0.004(2) 0.016(2) -0.003(2)
C1 0.075(5) 0.035(4) 0.039(4) -0.008(3) 0.032(4) -0.004(3)
C2 0.051(4) 0.045(4) 0.027(3) -0.003(3) 0.024(3) 0.001(3)
C3 0.056(5) 0.059(5) 0.038(4) 0.021(3) 0.019(4) 0.011(4)
C4 0.046(4) 0.069(5) 0.048(4) 0.012(4) 0.027(4) 0.011(4)
C5 0.044(4) 0.045(4) 0.029(3) 0.001(3) 0.022(3) 0.004(3)
C6 0.032(4) 0.089(6) 0.047(4) 0.025(4) 0.023(3) 0.008(4)
C7 0.053(5) 0.088(6) 0.052(5) 0.016(4) 0.033(4) 0.005(4)
C8 0.070(5) 0.033(4) 0.032(3) 0.002(3) 0.034(4) 0.001(3)
C9 0.048(4) 0.097(6) 0.042(4) -0.023(4) 0.029(4) -0.010(4)
C10 0.049(4) 0.095(7) 0.051(5) -0.036(4) 0.029(4) -0.022(4)
C11 0.047(4) 0.038(4) 0.029(3) -0.009(3) 0.024(3) -0.001(3)
C12 0.047(4) 0.089(6) 0.059(5) -0.036(5) 0.029(4) -0.016(4)
C13 0.051(5) 0.080(6) 0.043(4) -0.029(4) 0.021(4) -0.008(4)
C14 0.032(3) 0.044(4) 0.029(3) 0.004(3) 0.015(3) -0.002(3)
C15 0.033(4) 0.060(5) 0.034(4) 0.000(3) 0.016(3) -0.009(3)
C16 0.036(4) 0.050(4) 0.034(4) -0.009(3) 0.016(3) -0.003(3)
C17 0.034(4) 0.061(5) 0.048(4) -0.023(3) 0.023(3) -0.002(3)
C18 0.043(4) 0.043(4) 0.041(4) 0.013(3) 0.024(3) 0.009(3)
C19 0.033(3) 0.046(4) 0.032(3) 0.000(3) 0.009(3) -0.001(3)
C20 0.037(4) 0.048(4) 0.035(4) 0.009(3) 0.018(3) 0.009(3)
C21 0.054(5) 0.043(4) 0.055(5) 0.012(3) 0.021(4) -0.006(3)
C22 0.049(4) 0.051(5) 0.057(5) 0.011(4) 0.014(4) -0.004(4)
C23 0.042(4) 0.046(4) 0.043(4) 0.016(3) 0.014(3) 0.008(3)
C24 0.057(4) 0.040(4) 0.028(3) 0.003(3) 0.023(3) 0.005(3)
C25 0.037(4) 0.047(4) 0.037(4) 0.016(3) 0.023(3) 0.008(3)
C26 0.056(5) 0.092(7) 0.095(8) 0.019(6) 0.027(5) -0.014(5)
C27 0.036(3) 0.040(4) 0.034(3) 0.000(3) 0.016(3) 0.001(3)
C28 0.047(4) 0.036(4) 0.031(3) -0.010(3) 0.019(3) -0.002(3)
C29 0.055(4) 0.044(4) 0.037(4) -0.008(3) 0.020(3) -0.001(3)
C30 0.069(5) 0.045(4) 0.052(4) -0.018(3) 0.037(4) -0.026(4)
C31 0.068(5) 0.051(5) 0.063(5) -0.011(4) 0.041(4) -0.015(4)
C32 0.051(4) 0.049(4) 0.038(4) -0.010(3) 0.030(3) -0.009(3)
C33 0.032(3) 0.036(4) 0.035(4) -0.011(3) 0.013(3) 0.003(3)
C34 0.047(4) 0.046(4) 0.034(4) -0.012(3) 0.014(3) -0.009(3)
C35 0.104(8) 0.071(6) 0.097(8) -0.013(5) 0.068(7) -0.025(6)
O10 0.068(5) 0.067(5) 0.070(5) -0.016(4) 0.033(4) -0.006(4)
O11 0.048(12) 0.041(12) 0.094(17) 0.011(11) 0.036(12) 0.030(9)
O12 0.043(12) 0.15(3) 0.052(14) -0.053(15) 0.022(11) 0.005(14)

loop_
_atom_type_symbol
_atom_type_description
_atom_type_scat_dispersion_real
_atom_type_scat_dispersion_imag
_atom_type_scat_source
C C 0.0033 0.0016 'International Tables Vol C Tables 4.2.6.8 and 6.1.1.4'
H H 0.0000 0.0000 'International Tables Vol C Tables 4.2.6.8 and 6.1.1.4'
N N 0.0061 0.0033 'International Tables Vol C Tables 4.2.6.8 and 6.1.1.4'
O O 0.0106 0.0060 'International Tables Vol C Tables 4.2.6.8 and 6.1.1.4'
Cd Cd -0.8075 1.2024 'International Tables Vol C Tables 4.2.6.8 and 6.1.1.4'

loop_
_geom_angle_atom_site_label_1
_geom_angle_atom_site_label_2
_geom_angle_atom_site_label_3
_geom_angle
_geom_angle_site_symmetry_1
_geom_angle_site_symmetry_3
O2 Cd1 O4 90.73(19) . 2_445
O2 Cd1 N1 133.34(19) . .
O4 Cd1 N1 135.48(19) 2_445 .
O2 Cd1 O5 96.44(18) . .
O4 Cd1 O5 87.46(17) 2_445 .
N1 Cd1 O5 82.25(18) . .
O2 Cd1 N5 91.7(2) . 1_554
O4 Cd1 N5 93.64(19) 2_445 1_554
N1 Cd1 N5 91.3(2) . 1_554
O5 Cd1 N5 171.79(19) . 1_554
O2 Cd1 O1 52.50(16) . .
O4 Cd1 O1 138.87(17) 2_445 .
N1 Cd1 O1 84.49(16) . .
O5 Cd1 O1 111.69(15) . .
N5 Cd1 O1 72.52(17) 1_554 .
O8 Cd2 O6 93.0(2) 3_566 4_665
O8 Cd2 O9 79.55(19) 3_566 .
O6 Cd2 O9 95.11(18) 4_665 .
O8 Cd2 O1 90.5(2) 3_566 .
O6 Cd2 O1 167.47(19) 4_665 .
O9 Cd2 O1 97.36(17) . .
O8 Cd2 N2 80.24(19) 3_566 .
O6 Cd2 N2 81.45(19) 4_665 .
O9 Cd2 N2 159.29(18) . .
O1 Cd2 N2 87.31(18) . .
O8 Cd2 N4 164.4(2) 3_566 1_554
O6 Cd2 N4 96.08(19) 4_665 1_554
O9 Cd2 N4 112.04(18) . 1_554
O1 Cd2 N4 78.06(17) . 1_554
N2 Cd2 N4 88.65(18) . 1_554
C24 O1 Cd2 157.8(5) . .
C24 O1 Cd1 83.4(4) . .
Cd2 O1 Cd1 103.97(16) . .
C24 O2 Cd1 102.5(4) . .
C25 O4 Cd1 102.5(4) . 2_455
C33 O5 Cd1 143.6(4) . .
C33 O6 Cd2 119.8(4) . 4_565
C34 O8 Cd2 133.6(5) . 3_566
Cd2 O9 H1W 137(4) . .
Cd2 O9 H2W 108(4) . .
H1W O9 H2W 104(3) . .
C14 N1 N2 107.9(5) . .
C14 N1 Cd1 127.1(4) . .
N2 N1 Cd1 125.1(4) . .
C15 N2 N1 107.2(5) . .
C15 N2 Cd2 130.8(4) . .
N1 N2 Cd2 122.0(4) . .
C14 N3 C15 105.2(5) . .
C14 N3 C5 125.6(5) . .
C15 N3 C5 129.1(6) . .
C16 N4 N5 108.5(5) . .
C16 N4 Cd2 130.0(4) . 1_556
N5 N4 Cd2 121.1(4) . 1_556
C17 N5 N4 107.3(5) . .
C17 N5 Cd1 128.5(4) . 1_556
N4 N5 Cd1 124.0(4) . 1_556
C16 N6 C17 105.1(5) . .
C16 N6 C11 127.3(5) . .
C17 N6 C11 127.6(5) . .
C2 C1 C8 111.1(5) . .
C2 C1 H1A 109.4 . .
C8 C1 H1A 109.4 . .
C2 C1 H1B 109.4 . .
C8 C1 H1B 109.4 . .
H1A C1 H1B 108.0 . .
C3 C2 C7 117.3(6) . .
C3 C2 C1 121.6(6) . .
C7 C2 C1 121.0(6) . .
C2 C3 C4 122.1(7) . .
C2 C3 H3A 118.9 . .
C4 C3 H3A 118.9 . .
C5 C4 C3 118.1(7) . .
C5 C4 H4A 120.9 . .
C3 C4 H4A 120.9 . .
C4 C5 C6 122.2(6) . .
C4 C5 N3 119.8(6) . .
C6 C5 N3 118.1(6) . .
C5 C6 C7 117.7(7) . .
C5 C6 H6A 121.1 . .
C7 C6 H6A 121.1 . .
C2 C7 C6 122.4(7) . .
C2 C7 H7A 118.8 . .
C6 C7 H7A 118.8 . .
C9 C8 C13 117.7(6) . .
C9 C8 C1 120.6(7) . .
C13 C8 C1 121.8(7) . .
C8 C9 C10 121.0(7) . .
C8 C9 H9A 119.5 . .
C10 C9 H9A 119.5 . .
C11 C10 C9 119.8(7) . .
C11 C10 H10A 120.1 . .
C9 C10 H10A 120.1 . .
C12 C11 C10 120.4(6) . .
C12 C11 N6 120.5(6) . .
C10 C11 N6 119.0(6) . .
C11 C12 C13 119.7(7) . .
C11 C12 H12A 120.1 . .
C13 C12 H12A 120.1 . .
C12 C13 C8 121.3(7) . .
C12 C13 H13A 119.4 . .
C8 C13 H13A 119.4 . .
N1 C14 N3 109.8(6) . .
N1 C14 H14A 125.1 . .
N3 C14 H14A 125.1 . .
N2 C15 N3 109.8(6) . .
N2 C15 H15A 125.1 . .
N3 C15 H15A 125.1 . .
N4 C16 N6 109.6(6) . .
N4 C16 H16A 125.2 . .
N6 C16 H16A 125.2 . .
N5 C17 N6 109.5(6) . .
N5 C17 H17A 125.2 . .
N6 C17 H17A 125.2 . .
C23 C18 C19 118.5(6) . .
C23 C18 C24 121.1(6) . .
C19 C18 C24 120.4(6) . .
C20 C19 C18 121.3(6) . .
C20 C19 H19A 119.3 . .
C18 C19 H19A 119.3 . .
C19 C20 C21 119.0(6) . .
C19 C20 C25 121.8(6) . .
C21 C20 C25 119.2(6) . .
C20 C21 C22 122.1(7) . .
C20 C21 H21A 118.9 . .
C22 C21 H21A 118.9 . .
C23 C22 C21 115.1(7) . .
C23 C22 C26 122.5(7) . .
C21 C22 C26 122.4(7) . .
C18 C23 C22 123.7(6) . .
C18 C23 H23A 118.2 . .
C22 C23 H23A 118.2 . .
O2 C24 O1 121.1(6) . .
O2 C24 C18 118.4(6) . .
O1 C24 C18 120.5(6) . .
O3 C25 O4 122.7(6) . .
O3 C25 C20 119.8(6) . .
O4 C25 C20 117.4(6) . .
C22 C26 H26A 109.5 . .
C22 C26 H26B 109.5 . .
H26A C26 H26B 109.5 . .
C22 C26 H26C 109.5 . .
H26A C26 H26C 109.5 . .
H26B C26 H26C 109.5 . .
C32 C27 C28 119.0(6) . .
C32 C27 C33 121.8(6) . .
C28 C27 C33 119.1(6) . .
C29 C28 C27 121.1(7) . .
C29 C28 H28A 119.4 . .
C27 C28 H28A 119.4 . .
C28 C29 C30 118.6(6) . .
C28 C29 C34 121.7(7) . .
C30 C29 C34 119.7(6) . .
C31 C30 C29 122.0(6) . .
C31 C30 H30A 119.0 . .
C29 C30 H30A 119.0 . .
C32 C31 C30 117.1(7) . .
C32 C31 C35 120.5(7) . .
C30 C31 C35 122.4(7) . .
C27 C32 C31 122.2(6) . .
C27 C32 H32A 118.9 . .
C31 C32 H32A 118.9 . .
O6 C33 O5 122.9(6) . .
O6 C33 C27 118.4(6) . .
O5 C33 C27 118.6(6) . .
O7 C34 O8 124.5(6) . .
O7 C34 C29 119.6(6) . .
O8 C34 C29 115.8(6) . .
C31 C35 H35A 109.5 . .
C31 C35 H35B 109.5 . .
H35A C35 H35B 109.5 . .
C31 C35 H35C 109.5 . .
H35A C35 H35C 109.5 . .
H35B C35 H35C 109.5 . .

loop_
_geom_bond_atom_site_label_1
_geom_bond_atom_site_label_2
_geom_bond_distance
_geom_bond_site_symmetry_2
Cd1 O2 2.241(5) .
Cd1 O4 2.245(5) 2_445
Cd1 N1 2.270(5) .
Cd1 O5 2.309(4) .
Cd1 N5 2.382(5) 1_554
Cd1 O1 2.639(5) .
Cd2 O8 2.227(5) 3_566
Cd2 O6 2.235(5) 4_665
Cd2 O9 2.283(4) .
Cd2 O1 2.353(4) .
Cd2 N2 2.376(5) .
Cd2 N4 2.384(5) 1_554
O1 C24 1.263(8) .
O2 C24 1.249(8) .
O3 C25 1.242(8) .
O4 C25 1.256(9) .
O4 Cd1 2.245(5) 2_455
O5 C33 1.274(7) .
O6 C33 1.247(8) .
O6 Cd2 2.235(5) 4_565
O7 C34 1.258(8) .
O8 C34 1.259(9) .
O8 Cd2 2.227(5) 3_566
O9 H1W 0.89(2) .
O9 H2W 0.90(2) .
N1 C14 1.293(8) .
N1 N2 1.373(7) .
N2 C15 1.286(8) .
N3 C14 1.342(8) .
N3 C15 1.366(8) .
N3 C5 1.462(8) .
N4 C16 1.309(8) .
N4 N5 1.354(7) .
N4 Cd2 2.384(5) 1_556
N5 C17 1.305(8) .
N5 Cd1 2.382(5) 1_556
N6 C16 1.342(8) .
N6 C17 1.374(8) .
N6 C11 1.451(7) .
C1 C2 1.502(9) .
C1 C8 1.531(8) .
C1 H1A 0.9700 .
C1 H1B 0.9700 .
C2 C3 1.376(10) .
C2 C7 1.377(10) .
C3 C4 1.387(10) .
C3 H3A 0.9300 .
C4 C5 1.362(10) .
C4 H4A 0.9300 .
C5 C6 1.377(9) .
C6 C7 1.380(10) .
C6 H6A 0.9300 .
C7 H7A 0.9300 .
C8 C9 1.354(10) .
C8 C13 1.386(10) .
C9 C10 1.379(10) .
C9 H9A 0.9300 .
C10 C11 1.357(10) .
C10 H10A 0.9300 .
C11 C12 1.345(10) .
C12 C13 1.365(10) .
C12 H12A 0.9300 .
C13 H13A 0.9300 .
C14 H14A 0.9300 .
C15 H15A 0.9300 .
C16 H16A 0.9300 .
C17 H17A 0.9300 .
C18 C23 1.375(10) .
C18 C19 1.381(9) .
C18 C24 1.496(9) .
C19 C20 1.362(10) .
C19 H19A 0.9300 .
C20 C21 1.393(10) .
C20 C25 1.504(9) .
C21 C22 1.412(10) .
C21 H21A 0.9300 .
C22 C23 1.391(10) .
C22 C26 1.493(11) .
C23 H23A 0.9300 .
C26 H26A 0.9600 .
C26 H26B 0.9600 .
C26 H26C 0.9600 .
C27 C32 1.381(9) .
C27 C28 1.381(9) .
C27 C33 1.501(9) .
C28 C29 1.380(9) .
C28 H28A 0.9300 .
C29 C30 1.392(10) .
C29 C34 1.497(9) .
C30 C31 1.392(10) .
C30 H30A 0.9300 .
C31 C32 1.392(10) .
C31 C35 1.499(11) .
C32 H32A 0.9300 .
C35 H35A 0.9600 .
C35 H35B 0.9600 .
C35 H35C 0.9600 .
O10 O11 1.409(18) .

loop_
_geom_hbond_atom_site_label_D
_geom_hbond_atom_site_label_H
_geom_hbond_atom_site_label_A
_geom_hbond_distance_DH
_geom_hbond_distance_HA
_geom_hbond_distance_DA
_geom_hbond_angle_DHA
_geom_hbond_site_symmetry_A
O9 H1W O3 0.89(2) 2.00(3) 2.774(7) 146(5) 3_565
O9 H2W O7 0.90(2) 1.79(3) 2.645(7) 157(6) 3_566

loop_
_geom_torsion_atom_site_label_1
_geom_torsion_atom_site_label_2
_geom_torsion_atom_site_label_3
_geom_torsion_atom_site_label_4
_geom_torsion
_geom_torsion_site_symmetry_1
_geom_torsion_site_symmetry_4
O8 Cd2 O1 C24 136.9(12) 3_566 .
O6 Cd2 O1 C24 -116.7(13) 4_665 .
O9 Cd2 O1 C24 57.4(12) . .
N2 Cd2 O1 C24 -142.9(12) . .
N4 Cd2 O1 C24 -53.7(12) 1_554 .
O8 Cd2 O1 Cd1 -116.0(2) 3_566 .
O6 Cd2 O1 Cd1 -9.6(9) 4_665 .
O9 Cd2 O1 Cd1 164.50(18) . .
N2 Cd2 O1 Cd1 -35.76(18) . .
N4 Cd2 O1 Cd1 53.43(18) 1_554 .
O2 Cd1 O1 C24 -4.1(4) . .
O4 Cd1 O1 C24 27.2(5) 2_445 .
N1 Cd1 O1 C24 -164.7(4) . .
O5 Cd1 O1 C24 -85.3(4) . .
N5 Cd1 O1 C24 102.2(4) 1_554 .
O2 Cd1 O1 Cd2 -162.7(3) . .
O4 Cd1 O1 Cd2 -131.4(2) 2_445 .
N1 Cd1 O1 Cd2 36.68(19) . .
O5 Cd1 O1 Cd2 116.07(19) . .
N5 Cd1 O1 Cd2 -56.5(2) 1_554 .
O4 Cd1 O2 C24 -155.8(4) 2_445 .
N1 Cd1 O2 C24 31.3(5) . .
O5 Cd1 O2 C24 116.7(4) . .
N5 Cd1 O2 C24 -62.1(4) 1_554 .
O1 Cd1 O2 C24 4.2(4) . .
O2 Cd1 O5 C33 -102.8(7) . .
O4 Cd1 O5 C33 166.7(7) 2_445 .
N1 Cd1 O5 C33 30.2(7) . .
O1 Cd1 O5 C33 -50.7(8) . .
O2 Cd1 N1 C14 134.4(5) . .
O4 Cd1 N1 C14 -35.5(7) 2_445 .
O5 Cd1 N1 C14 42.9(5) . .
N5 Cd1 N1 C14 -132.0(6) 1_554 .
O1 Cd1 N1 C14 155.7(6) . .
O2 Cd1 N1 N2 -45.7(6) . .
O4 Cd1 N1 N2 144.4(4) 2_445 .
O5 Cd1 N1 N2 -137.3(5) . .
N5 Cd1 N1 N2 47.9(5) 1_554 .
O1 Cd1 N1 N2 -24.4(5) . .
C14 N1 N2 C15 -0.1(7) . .
Cd1 N1 N2 C15 180.0(5) . .
C14 N1 N2 Cd2 -179.9(4) . .
Cd1 N1 N2 Cd2 0.2(6) . .
O8 Cd2 N2 C15 -61.5(6) 3_566 .
O6 Cd2 N2 C15 33.1(6) 4_665 .
O9 Cd2 N2 C15 -48.7(9) . .
O1 Cd2 N2 C15 -152.5(6) . .
N4 Cd2 N2 C15 129.4(6) 1_554 .
O8 Cd2 N2 N1 118.2(5) 3_566 .
O6 Cd2 N2 N1 -147.2(5) 4_665 .
O9 Cd2 N2 N1 131.0(5) . .
O1 Cd2 N2 N1 27.3(4) . .
N4 Cd2 N2 N1 -50.8(4) 1_554 .
C16 N4 N5 C17 0.4(8) . .
Cd2 N4 N5 C17 173.9(5) 1_556 .
C16 N4 N5 Cd1 176.0(4) . 1_556
Cd2 N4 N5 Cd1 -10.5(7) 1_556 1_556
C8 C1 C2 C3 110.5(8) . .
C8 C1 C2 C7 -71.0(9) . .
C7 C2 C3 C4 -0.9(12) . .
C1 C2 C3 C4 177.6(7) . .
C2 C3 C4 C5 1.2(12) . .
C3 C4 C5 C6 0.7(12) . .
C3 C4 C5 N3 -177.3(7) . .
C14 N3 C5 C4 154.4(7) . .
C15 N3 C5 C4 -21.9(10) . .
C14 N3 C5 C6 -23.6(10) . .
C15 N3 C5 C6 160.0(7) . .
C4 C5 C6 C7 -2.7(12) . .
N3 C5 C6 C7 175.3(7) . .
C3 C2 C7 C6 -1.2(12) . .
C1 C2 C7 C6 -179.8(7) . .
C5 C6 C7 C2 3.0(13) . .
C2 C1 C8 C9 -78.9(9) . .
C2 C1 C8 C13 99.7(8) . .
C13 C8 C9 C10 -0.8(13) . .
C1 C8 C9 C10 177.8(8) . .
C8 C9 C10 C11 1.2(14) . .
C9 C10 C11 C12 -1.6(13) . .
C9 C10 C11 N6 179.1(7) . .
C16 N6 C11 C12 171.2(8) . .
C17 N6 C11 C12 -7.2(11) . .
C16 N6 C11 C10 -9.6(11) . .
C17 N6 C11 C10 172.1(8) . .
C10 C11 C12 C13 1.6(13) . .
N6 C11 C12 C13 -179.2(7) . .
C11 C12 C13 C8 -1.2(14) . .
C9 C8 C13 C12 0.8(13) . .
C1 C8 C13 C12 -177.8(8) . .
N2 N1 C14 N3 0.0(7) . .
Cd1 N1 C14 N3 179.9(4) . .
C15 N3 C14 N1 0.1(7) . .
C5 N3 C14 N1 -177.0(6) . .
N1 N2 C15 N3 0.1(8) . .
Cd2 N2 C15 N3 179.9(4) . .
C14 N3 C15 N2 -0.1(8) . .
C5 N3 C15 N2 176.8(6) . .
N5 N4 C16 N6 0.0(8) . .
Cd2 N4 C16 N6 -172.7(4) 1_556 .
C17 N6 C16 N4 -0.4(8) . .
C11 N6 C16 N4 -179.0(6) . .
N4 N5 C17 N6 -0.7(8) . .
Cd1 N5 C17 N6 -176.0(4) 1_556 .
C16 N6 C17 N5 0.7(8) . .
C11 N6 C17 N5 179.3(6) . .
C23 C18 C19 C20 -4.7(11) . .
C24 C18 C19 C20 175.4(6) . .
C18 C19 C20 C21 4.3(11) . .
C18 C19 C20 C25 -176.9(6) . .
C19 C20 C21 C22 0.6(12) . .
C25 C20 C21 C22 -178.3(7) . .
C20 C21 C22 C23 -4.6(12) . .
C20 C21 C22 C26 176.1(9) . .
C19 C18 C23 C22 0.2(12) . .
C24 C18 C23 C22 -179.9(7) . .
C21 C22 C23 C18 4.3(12) . .
C26 C22 C23 C18 -176.4(9) . .
Cd1 O2 C24 O1 -8.1(7) . .
Cd1 O2 C24 C18 173.2(5) . .
Cd2 O1 C24 O2 117.8(11) . .
Cd1 O1 C24 O2 6.8(6) . .
Cd2 O1 C24 C18 -63.6(14) . .
Cd1 O1 C24 C18 -174.5(6) . .
C23 C18 C24 O2 -177.5(7) . .
C19 C18 C24 O2 2.4(10) . .
C23 C18 C24 O1 3.8(10) . .
C19 C18 C24 O1 -176.3(6) . .
Cd1 O4 C25 O3 1.7(7) 2_455 .
Cd1 O4 C25 C20 -174.7(5) 2_455 .
C19 C20 C25 O3 -41.2(10) . .
C21 C20 C25 O3 137.6(7) . .
C19 C20 C25 O4 135.3(7) . .
C21 C20 C25 O4 -45.9(9) . .
C32 C27 C28 C29 1.4(10) . .
C33 C27 C28 C29 -176.1(6) . .
C27 C28 C29 C30 -2.5(10) . .
C27 C28 C29 C34 177.7(6) . .
C28 C29 C30 C31 1.3(12) . .
C34 C29 C30 C31 -178.9(7) . .
C29 C30 C31 C32 0.9(12) . .
C29 C30 C31 C35 179.4(9) . .
C28 C27 C32 C31 1.0(11) . .
C33 C27 C32 C31 178.4(7) . .
C30 C31 C32 C27 -2.1(12) . .
C35 C31 C32 C27 179.4(8) . .
Cd2 O6 C33 O5 -17.2(9) 4_565 .
Cd2 O6 C33 C27 159.9(4) 4_565 .
Cd1 O5 C33 O6 -118.7(7) . .
Cd1 O5 C33 C27 64.2(9) . .
C32 C27 C33 O6 175.8(6) . .
C28 C27 C33 O6 -6.8(9) . .
C32 C27 C33 O5 -7.0(9) . .
C28 C27 C33 O5 170.4(6) . .
Cd2 O8 C34 O7 22.9(12) 3_566 .
Cd2 O8 C34 C29 -159.7(5) 3_566 .
C28 C29 C34 O7 12.5(11) . .
C30 C29 C34 O7 -167.3(7) . .
C28 C29 C34 O8 -165.0(7) . .
C30 C29 C34 O8 15.2(10) . .
